data_2006340
loop_
_publ_author_name
'Wouters, J.'
'Creuven, I.'
'Norberg, B.'
'Evrard, G.'
'Durant, F.'
'van Aerschot, A.'
'Herdewijn, P.'

_publ_section_title
;
 <i>trans</i>- and <i>cis</i>-S---C---C---S Conformations in
 5-(2,2'-Dithien-5-yl)-2'-deoxyuridine
;
_journal_issue 7
_journal_name_full 'Acta Crystallographica Section C'
_journal_page_first 892
_journal_page_last 895
_journal_paper_doi 10.1107/S0108270197002813
_journal_volume 53
_journal_year 1997
_chemical_formula_sum 'C17 H16 N2 O5 S2'
_chemical_formula_weight 390.42
_chemical_melting_point 250
_chemical_name_systematic
;
 (5,2'-dithien-2-yl)-2'-deoxyuridine
;
_space_group_IT_number 19
_symmetry_cell_setting orthorhombic
_symmetry_space_group_name_Hall 'P 2ac 2ab'
_symmetry_space_group_name_H-M 'P 21 21 21'
_audit_creation_method SHELXL
_cell_angle_alpha 90.00
_cell_angle_beta 90.00
_cell_angle_gamma 90.00
_cell_formula_units_Z 4
_cell_length_a 14.580(2)
_cell_length_b 18.5345(10)
_cell_length_c 6.44770(10)
_cell_measurement_reflns_used 25
_cell_measurement_temperature 293(2)
_cell_measurement_theta_max 45
_cell_measurement_theta_min 40
_cell_volume 1742.4(3)
_computing_cell_refinement 'CAD4 Express'
_computing_data_collection 'CAD4 Express (Enraf-Nonius, 1994)'
_computing_data_reduction 'NONIUS (Riche, 1989)'
_computing_molecular_graphics 'ORTEP (Johnson, 1965)'
_computing_publication_material 'PLATON94 (Spek, 1990)'
_computing_structure_refinement 'SHELXL-93 (Sheldrick, 1993)'
_computing_structure_solution 'SHELXS-86 (Sheldrick, 1990)'
_diffrn_ambient_temperature 293(2)
_diffrn_measurement_device 'Enraf Nonius CAD4'
_diffrn_measurement_method \q/2\q
_diffrn_radiation_monochromator graphite
_diffrn_radiation_source 'fine-focus sealed tube'
_diffrn_radiation_type 'Cu K\a'
_diffrn_radiation_wavelength 1.5418
_diffrn_reflns_av_R_equivalents 0.0134
_diffrn_reflns_av_sigmaI/netI 0.0373
_diffrn_reflns_limit_h_max 17
_diffrn_reflns_limit_h_min 0
_diffrn_reflns_limit_k_max 19
_diffrn_reflns_limit_k_min -22
_diffrn_reflns_limit_l_max 7
_diffrn_reflns_limit_l_min 0
_diffrn_reflns_number 3268
_diffrn_reflns_theta_max 71.71
_diffrn_reflns_theta_min 3.85
_diffrn_standards_decay_% 0
_diffrn_standards_interval_time 60
_diffrn_standards_number 3
_exptl_absorpt_coefficient_mu 3.063
_exptl_absorpt_correction_type none
_exptl_crystal_colour yellow
_exptl_crystal_density_diffrn 1.496
_exptl_crystal_density_meas ?
_exptl_crystal_description needle
_exptl_crystal_F_000 816
_exptl_crystal_size_max 0.15
_exptl_crystal_size_mid 0.07
_exptl_crystal_size_min 0.07
_refine_diff_density_max 0.466
_refine_diff_density_min -0.314
_refine_ls_abs_structure_details 'Flack (1983)'
_refine_ls_abs_structure_Flack -0.01(2)
_refine_ls_extinction_coef 0.0034(4)
_refine_ls_extinction_method 'SHELXL93 (Sheldrick, 1993)'
_refine_ls_goodness_of_fit_all 1.065
_refine_ls_goodness_of_fit_obs 1.077
_refine_ls_hydrogen_treatment 'H atoms riding'
_refine_ls_matrix_type full
_refine_ls_number_parameters 268
_refine_ls_number_reflns 2864
_refine_ls_number_restraints 136
_refine_ls_restrained_S_all 1.046
_refine_ls_restrained_S_obs 1.056
_refine_ls_R_factor_all 0.0480
_refine_ls_R_factor_obs .0461
_refine_ls_shift/esd_max 0.093
_refine_ls_shift/esd_mean 0.007
_refine_ls_structure_factor_coef Fsqd
_refine_ls_weighting_details 'w = 1/[\s^2^(Fo^2^)+(0.0722P)^2^] where P=(Fo^2^+2Fc^2^)/3'
_refine_ls_weighting_scheme calc
_refine_ls_wR_factor_all 0.1160
_refine_ls_wR_factor_obs .1135
_reflns_number_observed 2695
_reflns_number_total 2864
_reflns_observed_criterion >2sigma(I)
_cod_data_source_file sx1017.cif
_cod_data_source_block ch17
_cod_depositor_comments
;
The following automatic conversions were performed:

'_exptl_crystal_density_meas' value 'none' was changed to '?' - the
value is perceived as not measured.

Automatic conversion script
Id: cif_fix_values 3008 2015-01-20 13:52:24Z robertas 

The following automatic conversions were performed:

'_refine_ls_weighting_scheme' value 'calc w =
1/[\s^2^(Fo^2^)+(0.0722P)^2^] where P=(Fo^2^+2Fc^2^)/3' was changed
to 'calc'. New tag '_refine_ls_weighting_details' was created. The
value of the new tag was set to 'w = 1/[\s^2^(Fo^2^)+(0.0722P)^2^]
where P=(Fo^2^+2Fc^2^)/3'.

Automatic conversion script
Id: cif_fix_values 3143 2015-03-26 13:38:13Z robertas 
;
_cod_database_code 2006340

loop_
_symmetry_equiv_pos_as_xyz
'x, y, z'
'x+1/2, -y+1/2, -z'
'-x, y+1/2, -z+1/2'
'-x+1/2, -y, z+1/2'

loop_
_atom_site_aniso_label
_atom_site_aniso_U_11
_atom_site_aniso_U_22
_atom_site_aniso_U_33
_atom_site_aniso_U_12
_atom_site_aniso_U_13
_atom_site_aniso_U_23
S1 .0347(4) .0427(4) .0376(4) .0044(3) -.0016(3) .0083(3)
C1 .0407(15) .0327(14) .035(2) -.0005(12) -.0005(13) .0000(13)
C2 .0333(13) .0419(15) .042(2) .0008(12) .0018(15) .007(2)
C3 .0346(14) .0420(15) .040(2) .0060(12) -.0043(14) .0084(14)
C4 .0357(14) .0343(14) .0301(15) .0010(11) -.0053(12) .0027(12)
C90 .0415(15) .0326(13) .037(2) -.0030(12) .0013(14) -.0019(12)
C91 .0430(11) .0529(11) .0371(9) .0057(7) .0129(8) .0005(8)
C92 .072(7) .072(11) .042(8) -.002(8) .014(8) .001(8)
C93 .074(9) .062(8) .030(7) .003(7) .001(7) .008(6)
S94 .064(2) .0659(14) .053(2) .0094(14) .001(2) .0135(11)
S91' .0430(11) .0529(11) .0371(9) .0057(7) .0129(8) .0005(8)
C92' .067(6) .054(5) .030(5) -.005(5) -.002(5) .022(4)
C93' .074(6) .038(5) .037(7) .012(4) .010(5) .014(5)
C94' .064(2) .0659(14) .053(2) .0094(14) .001(2) .0135(11)
C5 .0312(13) .0370(14) .0329(15) .0016(11) -.0003(12) -.0019(13)
C6 .0285(13) .0384(15) .043(2) .0009(11) .0045(13) .0024(14)
O1 .0386(11) .0467(12) .063(2) .0091(10) .0012(11) .0150(12)
N1 .0286(12) .0447(13) .0440(15) .0071(10) .0061(11) .0028(12)
C7 .0278(13) .045(2) .042(2) -.0028(12) .0052(14) .0010(14)
O2 .0395(11) .0610(14) .0495(14) -.0006(10) .0129(12) .0081(12)
N2 .0303(11) .0352(12) .0411(14) .0011(9) .0023(11) .0065(12)
C8 .0294(13) .0351(13) .0351(15) -.0004(11) .0045(14) .0021(12)
C9 .0343(14) .0364(14) .041(2) -.0044(12) .0014(13) .0007(14)
C10 .0408(15) .0393(15) .0279(14) .0000(12) .0039(13) .0007(13)
C11 .0342(13) .0309(12) .0246(13) -.0015(11) -.0007(11) .0004(11)
O4 .0346(11) .0619(14) .0251(10) .0047(10) -.0015(10) .0045(10)
C12 .0316(12) .0274(13) .038(2) .0013(10) -.0022(13) .0067(12)
C13 .0458(15) .0333(14) .037(2) .0020(12) .0031(15) -.0046(14)
O5 .0442(12) .0450(12) .0277(11) -.0026(10) .0011(10) -.0029(10)
O3 .0389(11) .0342(10) .0407(12) -.0032(8) -.0075(10) -.0070(9)

loop_
_atom_site_label
_atom_site_fract_x
_atom_site_fract_y
_atom_site_fract_z
_atom_site_U_iso_or_equiv
_atom_site_thermal_displace_type
_atom_site_calc_flag
_atom_site_refinement_flags
_atom_site_occupancy
_atom_site_disorder_group
_atom_site_type_symbol
S1 .50133(5) .13151(4) .56773(12) .0383(2) Uani d . 1 . S
S94 .4508(3) .0389(3) .9919(8) .0611(7) Uani d PDU .45 1 S
S91' .27388(14) .10363(14) .9980(4) .0443(4) Uani d PDU .55 2 S
N1 .6503(2) .20167(13) -.0323(4) .0391(6) Uani d . 1 . N
N2 .5524(2) .29913(12) -.0677(4) .0355(6) Uani d . 1 . N
O1 .6388(2) .12197(12) .2335(4) .0495(6) Uani d . 1 . O
O2 .66250(15) .27707(13) -.3099(4) .0500(6) Uani d . 1 . O
O4 .30624(14) .39816(13) -.4089(3) .0406(5) Uani d . 1 . O
O5 .31186(15) .37382(12) .1753(3) .0390(5) Uani d . 1 . O
O3 .48477(13) .41297(10) -.0280(3) .0379(5) Uani d . 1 . O
C1 .3945(2) .1336(2) .6863(5) .0362(6) Uani d . 1 . C
C2 .3352(2) .1744(2) .5722(5) .0390(7) Uani d . 1 . C
C3 .3749(2) .2039(2) .3940(5) .0388(7) Uani d . 1 . C
C4 .4647(2) .1860(2) .3679(5) .0333(6) Uani d . 1 . C
C5 .5238(2) .2133(2) .2012(5) .0337(6) Uani d . 1 . C
C6 .6074(2) .1748(2) .1410(5) .0365(7) Uani d . 1 . C
C7 .6245(2) .2602(2) -.1497(5) .0380(7) Uani d . 1 . C
C8 .5035(2) .27418(14) .0989(4) .0332(6) Uani d . 1 . C
C9 .5287(2) .3678(2) -.1739(5) .0373(7) Uani d . 1 . C
C10 .4631(2) .3583(2) -.3550(5) .0360(6) Uani d . 1 . C
C11 .3703(2) .37401(14) -.2580(4) .0299(6) Uani d . 1 . C
C12 .3941(2) .43240(14) -.1022(5) .0324(6) Uani d . 1 . C
C13 .3298(2) .4419(2) .0798(5) .0387(7) Uani d . 1 . C
C90 .3764(2) .09416(15) .8745(5) .0370(7) Uani d DU 1 . C
C91 .2924(9) .0921(8) .979(3) .0443(4) Uani d PDU .45 1 C
C92 .2951(18) .0495(16) 1.158(3) .062(4) Uani d PDU .45 1 C
C93 .3775(19) .0165(17) 1.191(3) .055(4) Uani d PDU .45 1 C
C92' .3047(14) .0434(12) 1.189(3) .050(3) Uani d PDU .55 2 C
C93' .3898(15) .0159(12) 1.151(3) .050(3) Uani d PDU .55 2 C
C94' .4307(10) .0450(11) .971(3) .0611(7) Uani d PDU .55 2 C
H2 .2743(2) .1819(2) .6093(5) .047 Uiso calc R 1 . H
H3 .3428(2) .2331(2) .3018(5) .047 Uiso calc R 1 . H
H91 .2403(9) .1165(8) .934(3) .053 Uiso calc PR .45 1 H
H92 .2452(18) .0441(16) 1.247(3) .074 Uiso calc PR .45 1 H
H93 .3917(19) -.0132(17) 1.303(3) .066 Uiso calc PR .45 1 H
H92' .2683(14) .0312(12) 1.302(3) .060 Uiso calc PR .55 2 H
H93' .4180(15) -.0182(12) 1.235(3) .060 Uiso calc PR .55 2 H
H94' .4885(10) .0318(11) .923(3) .073 Uiso calc PR .55 2 H
H1 .6989(2) .17932(13) -.0719(4) .047 Uiso calc R 1 . H
H8 .4533(2) .30100(14) .1436(4) .040 Uiso calc R 1 . H
H9 .5851(2) .3911(2) -.2228(5) .045 Uiso calc R 1 . H
H10A .4767(2) .3920(2) -.4658(5) .043 Uiso calc R 1 . H
H10B .4656(2) .3095(2) -.4093(5) .043 Uiso calc R 1 . H
H11 .3469(2) .33111(14) -.1867(4) .036 Uiso calc R 1 . H
H4 .252(5) .392(4) -.357(11) .16(3) Uiso d . 1 . H
H12 .3985(2) .47851(14) -.1759(5) .039 Uiso calc R 1 . H
H13A .3572(2) .4744(2) .1803(5) .046 Uiso calc R 1 . H
H13B .2727(2) .4631(2) .0326(5) .046 Uiso calc R 1 . H
H5 .310(2) .3816(18) .309(6) .037(9) Uiso d . 1 . H

loop_
_atom_type_symbol
_atom_type_description
_atom_type_scat_dispersion_real
_atom_type_scat_dispersion_imag
_atom_type_scat_source
C C .0181 .0091 'International Tables Vol C Tables 4.2.6.8 and 6.1.1.4'
H H .0000 .0000 'International Tables Vol C Tables 4.2.6.8 and 6.1.1.4'
O O .0492 .0322 'International Tables Vol C Tables 4.2.6.8 and 6.1.1.4'
N N .0311 .0180 'International Tables Vol C Tables 4.2.6.8 and 6.1.1.4'
S S .3331 .5567 'International Tables Vol C Tables 4.2.6.8 and 6.1.1.4'

loop_
_geom_angle_atom_site_label_1
_geom_angle_atom_site_label_2
_geom_angle_atom_site_label_3
_geom_angle
_geom_angle_publ_flag
C4 S1 C1 92.20(10) yes
C2 C1 C90 128.3(3) yes
C2 C1 S1 110.1(2) yes
C90 C1 S1 121.6(2) yes
C1 C2 C3 113.5(3) yes
C4 C3 C2 113.9(3) yes
C3 C4 C5 124.9(3) yes
C3 C4 S1 110.4(2) yes
C5 C4 S1 124.6(2) yes
C94' C90 C1 128.2(8) yes
C91 C90 C1 125.5(7) yes
C91 C90 S94 109.4(6) yes
C1 C90 S94 124.9(3) yes
C94' C90 S91' 111.6(8) yes
C1 C90 S91' 120.2(2) yes
C90 C91 C92 112.9(14) yes
C93 C92 C91 114(2) yes
C92 C93 S94 109(2) yes
C90 S94 C93 94.7(9) yes
C90 S91' C92' 92.2(7) yes
C93' C92' S91' 110.6(16) yes
C92' C93' C94' 112.9(17) yes
C90 C94' C93' 112.6(14) yes
C8 C5 C6 117.6(3) yes
C8 C5 C4 121.3(3) yes
C6 C5 C4 121.0(3) yes
O1 C6 N1 120.8(3) yes
O1 C6 C5 124.6(3) yes
N1 C6 C5 114.7(3) yes
C6 N1 C7 127.5(2) yes
O2 C7 N1 123.2(3) yes
O2 C7 N2 122.6(3) yes
N1 C7 N2 114.2(3) yes
C8 N2 C7 121.3(2) yes
C8 N2 C9 122.0(2) yes
C7 N2 C9 116.6(3) yes
C5 C8 N2 123.7(3) yes
O3 C9 N2 107.8(3) yes
O3 C9 C10 107.1(2) yes
N2 C9 C10 113.6(2) yes
C11 C10 C9 102.8(2) yes
O4 C11 C12 112.3(2) yes
O4 C11 C10 111.4(2) yes
C12 C11 C10 101.9(2) yes
O3 C12 C13 109.7(2) yes
O3 C12 C11 104.4(2) yes
C13 C12 C11 117.1(2) yes
O5 C13 C12 110.2(2) yes
C9 O3 C12 109.9(2) yes

loop_
_geom_bond_atom_site_label_1
_geom_bond_atom_site_label_2
_geom_bond_site_symmetry_2
_geom_bond_distance
_geom_bond_publ_flag
S1 C4 . 1.723(3) yes
S1 C1 . 1.735(3) yes
C1 C2 . 1.364(4) yes
C1 C90 . 1.441(4) yes
C2 C3 . 1.397(4) yes
C3 C4 . 1.361(4) yes
C4 C5 . 1.468(4) yes
C90 C94' . 1.357(14) yes
C90 C91 . 1.398(12) yes
C90 S94 . 1.673(4) yes
C90 S91' . 1.703(3) yes
C91 C92 . 1.40(2) yes
C92 C93 . 1.37(2) yes
C93 S94 . 1.72(2) yes
S91' C92' . 1.72(2) yes
C92' C93' . 1.363(14) yes
C93' C94' . 1.42(2) yes
C5 C8 . 1.340(4) yes
C5 C6 . 1.464(4) yes
C6 O1 . 1.234(3) yes
C6 N1 . 1.374(4) yes
N1 C7 . 1.375(4) yes
C7 O2 . 1.213(4) yes
C7 N2 . 1.381(4) yes
N2 C8 . 1.370(4) yes
N2 C9 . 1.485(4) yes
C9 O3 . 1.414(4) yes
C9 C10 . 1.520(4) yes
C10 C11 . 1.518(4) yes
C11 O4 . 1.421(3) yes
C11 C12 . 1.517(4) yes
C12 O3 . 1.452(3) yes
C12 C13 . 1.512(4) yes
C13 O5 . 1.428(4) yes

loop_
_geom_torsion_atom_site_label_1
_geom_torsion_atom_site_label_2
_geom_torsion_atom_site_label_3
_geom_torsion_atom_site_label_4
_geom_torsion
_geom_torsion_publ_flag
S1 C1 C90 S91' 174.4(2) yes
S1 C1 C90 S94 -4.0(5) yes
S1 C1 C90 C94' -8.8(1.2) yes
S1 C1 C90 C91 -179.2(8) yes
S1 C4 C5 C6 25.3(4) yes
C7 N2 C9 O3 -155.2(2) yes
C7 N2 C9 C10 86.2(3) yes
C9 C10 C11 O4 154.9(2) yes
C10 C11 C12 C13 -156.7(2) yes
C11 C12 C13 O5 49.4(3) yes
C4 S1 C1 C2 .4(2) no
C4 S1 C1 C90 178.5(3) no
C1 S1 C4 C3 -.2(2) no
C1 S1 C4 C5 175.9(3) no
C92' S91' C90 C1 179.5(7) no
C92' S91' C90 C94' 2.1(12) no
C90 S91' C92' C93' -2.0(16) no
C6 N1 C7 N2 6.8(4) no
C7 N1 C6 O1 -179.1(3) no
C7 N1 C6 C5 1.2(4) no
C6 N1 C7 O2 -174.3(3) no
C8 N2 C7 O2 171.9(3) no
C9 N2 C7 O2 -6.1(4) no
C8 N2 C7 N1 -9.2(4) no
C8 N2 C9 C10 -91.8(3) no
C9 N2 C7 N1 172.9(2) no
C7 N2 C8 C5 3.5(4) no
C9 N2 C8 C5 -178.6(3) no
C90 C1 C2 C3 -178.4(3) no
S1 C1 C2 C3 -.5(3) no
C2 C1 C90 S91' -7.9(5) no
C2 C1 C90 C94' 169.0(11) no
C1 C2 C3 C4 .3(4) no
C2 C3 C4 C5 -176.1(3) no
C2 C3 C4 S1 .0(12) no
S1 C4 C5 C8 -154.7(2) no
C3 C4 C5 C6 -159.2(3) no
C3 C4 C5 C8 20.9(5) no
C6 C5 C8 N2 5.2(4) no
C8 C5 C6 N1 -7.2(4) no
C4 C5 C8 N2 -174.9(3) no
C4 C5 C6 O1 -6.8(5) no
C4 C5 C6 N1 172.8(3) no
C8 C5 C6 O1 173.1(3) no
N2 C9 C10 C11 95.9(3) no
C9 C10 C11 C12 35.0(3) no
O4 C11 C12 C13 84.0(3) no
S91' C90 C94' C93' -1.7(18) no
C1 C90 C94' C93' -178.8(11) no
S91' C92' C93' C94' 1(2) no
C92' C93' C94' C90 0(3) no
